data_2104937
loop_
_publ_author_name
'Siegler, Maxime A.'
'Parkin, Sean'
'Angel, Ross J.'
'Brock, Carolyn Pratt'

_publ_section_title
;
 Detailed study of the phase transition in
 [Ni(H~2~O)~6~](NO~3~)~2~&#x00B7;(15-crown-5)&#x00B7;H~2~O and analysis
 in terms of mean-field theory
;
_journal_issue 2
_journal_name_full 'Acta Crystallographica Section B'
_journal_page_first 130
_journal_page_last 143
_journal_paper_doi 10.1107/S010876811100526X
_journal_volume 67
_journal_year 2011
_chemical_absolute_configuration ad
_chemical_formula_moiety 'C10 H20 O5, H12 Ni O6 2+, 2(N O3 1-), H2 O'
_chemical_formula_sum 'C10 H34 N2 Ni O18'
_chemical_formula_weight 529.10
_chemical_name_common 'hexaquanickel(II) nitrate (15-crown-5) monohydrate'
_chemical_name_systematic 'hexaaquanickel(II) nitrate (15-crown-5) monohydrate'
_space_group_IT_number 4
_symmetry_cell_setting monoclinic
_symmetry_space_group_name_Hall 'P 2yb (1/2*x,y,-1/2*x+z)'
_symmetry_space_group_name_H-M 'B 1 21 1'
_atom_sites_solution_hydrogens difmap
_atom_sites_solution_primary direct
_atom_sites_solution_secondary difmap
_audit_creation_method SHELXL-97
_cell_angle_alpha 90.00
_cell_angle_beta 106.295(1)
_cell_angle_gamma 90.00
_cell_formula_units_Z 8
_cell_length_a 16.2401(2)
_cell_length_b 16.6007(2)
_cell_length_c 17.8912(2)
_cell_measurement_reflns_used 5499
_cell_measurement_temperature 170(1)
_cell_measurement_theta_max 27.48
_cell_measurement_theta_min 1.00
_cell_volume 4629.66(10)
_computing_cell_refinement 'SCALEPACK (Otwinowski & Minor, 1997)'
_computing_data_collection 'COLLECT (Nonius, 1998)'
_computing_data_reduction 'DENZO-SMN (Otwinowski & Minor, 1997)'
_computing_molecular_graphics 'XP in SHELXTL (Sheldrick, 2008)'
_computing_publication_material
;
SHELX-97 (Sheldrick, 2008) and local procedures
;
_computing_structure_refinement 'SHELXL-97 (Sheldrick, 2008)'
_computing_structure_solution 'SHELXS-97 (Sheldrick, 2008)'
_diffrn_ambient_temperature 170(1)
_diffrn_detector_area_resol_mean 9.1
_diffrn_measured_fraction_theta_full 0.999
_diffrn_measured_fraction_theta_max 0.999
_diffrn_measurement_device_type 'Nonius KappaCCD diffractometer'
_diffrn_measurement_method '\w scans at fixed \c = 55\%'
_diffrn_radiation_monochromator graphite
_diffrn_radiation_source 'fine-focus sealed tube'
_diffrn_radiation_type MoK\a
_diffrn_radiation_wavelength 0.71073
_diffrn_reflns_av_R_equivalents 0.051
_diffrn_reflns_av_sigmaI/netI 0.0337
_diffrn_reflns_limit_h_max 21
_diffrn_reflns_limit_h_min -21
_diffrn_reflns_limit_k_max 21
_diffrn_reflns_limit_k_min -21
_diffrn_reflns_limit_l_max 23
_diffrn_reflns_limit_l_min -23
_diffrn_reflns_number 54184
_diffrn_reflns_theta_full 27.48
_diffrn_reflns_theta_max 27.48
_diffrn_reflns_theta_min 1.50
_diffrn_standards_number 0
_exptl_absorpt_coefficient_mu 0.921
_exptl_absorpt_correction_T_max 0.8975
_exptl_absorpt_correction_T_min 0.7570
_exptl_absorpt_correction_type multi-scan
_exptl_absorpt_process_details 'Scalepack (Otwinowski & Minor, 1997)'
_exptl_crystal_colour 'pale green'
_exptl_crystal_density_diffrn 1.518
_exptl_crystal_density_method 'not measured'
_exptl_crystal_description 'irregular shape'
_exptl_crystal_F_000 2240
_exptl_crystal_size_max 0.32
_exptl_crystal_size_mid 0.15
_exptl_crystal_size_min 0.12
_refine_diff_density_max 0.479
_refine_diff_density_min -0.351
_refine_diff_density_rms 0.047
_refine_ls_abs_structure_details 'Flack H D (1983), Acta Cryst. A39, 876-881'
_refine_ls_abs_structure_Flack -0.005(7)
_refine_ls_extinction_coef 0.00055(7)
_refine_ls_extinction_expression Fc^*^=kFc[1+0.001xFc^2^\l^3^/sin(2\q)]^-1/4^
_refine_ls_extinction_method SHELXL
_refine_ls_goodness_of_fit_ref 1.033
_refine_ls_hydrogen_treatment mixed
_refine_ls_matrix_type full
_refine_ls_number_parameters 648
_refine_ls_number_reflns 10593
_refine_ls_number_restraints 43
_refine_ls_restrained_S_all 1.034
_refine_ls_R_factor_all 0.0472
_refine_ls_R_factor_gt 0.0306
_refine_ls_shift/su_max 0.001
_refine_ls_shift/su_mean 0.000
_refine_ls_structure_factor_coef Fsqd
_refine_ls_weighting_details 'calc w=1/[\s^2^(Fo^2^)+(0.0214P)^2^+4.9897P] where P=(Fo^2^+2Fc^2^)/3'
_refine_ls_weighting_scheme calc
_refine_ls_wR_factor_gt 0.0662
_refine_ls_wR_factor_ref 0.0723
_reflns_number_gt 8341
_reflns_number_total 10593
_reflns_threshold_expression I>2\s(I)
_cod_data_source_file hw5014.cif
_cod_data_source_block 170K_C
_cod_original_sg_symbol_H-M 'B 21'
_cod_database_code 2104937

loop_
_symmetry_equiv_pos_as_xyz
'x, y, z'
'-x, y+1/2, -z'
'x+1/2, y, z+1/2'
'-x+1/2, y+1/2, -z+1/2'

loop_
_atom_site_label
_atom_site_type_symbol
_atom_site_fract_x
_atom_site_fract_y
_atom_site_fract_z
_atom_site_U_iso_or_equiv
_atom_site_adp_type
_atom_site_occupancy
_atom_site_symmetry_multiplicity
_atom_site_calc_flag
_atom_site_refinement_flags
_atom_site_disorder_assembly
_atom_site_disorder_group
C1_1 C 0.0417(2) 0.1892(2) 0.04578(19) 0.0523(9) Uani 1 1 d . . .
H1A_1 H 0.0023 0.1480 0.0154 0.063 Uiso 1 1 calc R . .
H1B_1 H 0.1010 0.1748 0.0463 0.063 Uiso 1 1 calc R . .
C2_1 C 0.01936(18) 0.2695(2) 0.00971(17) 0.0474(10) Uani 1 1 d . . .
H2A_1 H 0.0058 0.2647 -0.0476 0.057 Uiso 1 1 calc R . .
H2B_1 H -0.0321 0.2904 0.0225 0.057 Uiso 1 1 calc R . .
C3_1 C 0.0683(2) 0.4070(2) 0.02119(18) 0.0497(9) Uani 1 1 d . . .
H3A_1 H 0.0286 0.4115 -0.0319 0.060 Uiso 1 1 calc R . .
H3B_1 H 0.1211 0.4373 0.0221 0.060 Uiso 1 1 calc R . .
C4_1 C 0.0272(2) 0.4445(2) 0.07821(19) 0.0454(8) Uani 1 1 d . . .
H4A_1 H 0.0159 0.5023 0.0660 0.055 Uiso 1 1 calc R . .
H4B_1 H -0.0280 0.4175 0.0751 0.055 Uiso 1 1 calc R . .
C5_1 C 0.0540(2) 0.47621(19) 0.21103(19) 0.0392(8) Uani 1 1 d . . .
H5A_1 H -0.0081 0.4657 0.2020 0.047 Uiso 1 1 calc R . .
H5B_1 H 0.0623 0.5350 0.2074 0.047 Uiso 1 1 calc R . .
C6_1 C 0.10211(19) 0.44689(19) 0.28899(19) 0.0427(8) Uani 1 1 d . . .
H6A_1 H 0.1644 0.4480 0.2943 0.051 Uiso 1 1 calc R . .
H6B_1 H 0.0908 0.4821 0.3297 0.051 Uiso 1 1 calc R . .
C7_1 C 0.13240(19) 0.3214(2) 0.35829(16) 0.0402(8) Uani 1 1 d . . .
H7A_1 H 0.1318 0.3428 0.4098 0.048 Uiso 1 1 calc R . .
H7B_1 H 0.1915 0.3259 0.3535 0.048 Uiso 1 1 calc R . .
C8_1 C 0.1044(2) 0.2355(2) 0.35085(17) 0.0434(8) Uani 1 1 d . . .
H8A_1 H 0.1391 0.2040 0.3957 0.052 Uiso 1 1 calc R . .
H8B_1 H 0.0434 0.2317 0.3504 0.052 Uiso 1 1 calc R . .
C9_1 C 0.0638(2) 0.13630(19) 0.2498(2) 0.0429(8) Uani 1 1 d . . .
H9A_1 H 0.0038 0.1466 0.2498 0.051 Uiso 1 1 calc R . .
H9B_1 H 0.0849 0.0884 0.2826 0.051 Uiso 1 1 calc R . .
C10_1 C 0.0683(2) 0.12205(18) 0.1694(2) 0.0497(9) Uani 1 1 d . . .
H10A_1 H 0.1285 0.1125 0.1695 0.060 Uiso 1 1 calc R . .
H10B_1 H 0.0341 0.0739 0.1473 0.060 Uiso 1 1 calc R . .
O1_1 O 0.03490(12) 0.19191(12) 0.12261(12) 0.0381(5) Uani 1 1 d . . .
O2_1 O 0.08963(12) 0.32467(14) 0.03765(11) 0.0414(5) Uani 1 1 d . . .
O3_1 O 0.08432(12) 0.43552(12) 0.15431(12) 0.0358(5) Uani 1 1 d . . .
O4_1 O 0.07506(11) 0.36524(13) 0.29847(11) 0.0348(5) Uani 1 1 d . . .
O5_1 O 0.11529(12) 0.20366(12) 0.27948(11) 0.0358(5) Uani 1 1 d . . .
Ni1_1 Ni 0.323723(17) 0.301101(18) 0.196779(16) 0.01669(8) Uani 1 1 d . . .
O6_1 O 0.20176(10) 0.30486(14) 0.20689(10) 0.0273(4) Uani 1 1 d D . .
H6C_1 H 0.1686(18) 0.3394(15) 0.1840(17) 0.041 Uiso 1 1 d D . .
H6D_1 H 0.1754(19) 0.2704(15) 0.2200(18) 0.041 Uiso 1 1 d D . .
O7_1 O 0.44306(10) 0.30876(12) 0.18063(10) 0.0213(4) Uani 1 1 d D . .
H7C_1 H 0.4828(16) 0.3174(16) 0.2201(13) 0.032 Uiso 1 1 d D . .
H7D_1 H 0.4612(17) 0.2729(15) 0.1564(14) 0.032 Uiso 1 1 d D . .
O8_1 O 0.27184(12) 0.32600(12) 0.08127(10) 0.0276(4) Uani 1 1 d D . .
H8C_1 H 0.2171(14) 0.3198(17) 0.0675(17) 0.041 Uiso 1 1 d D . .
H8D_1 H 0.2847(18) 0.3614(17) 0.0584(17) 0.041 Uiso 1 1 d D . .
O9_1 O 0.33985(12) 0.42086(10) 0.22969(10) 0.0252(4) Uani 1 1 d D . .
H9C_1 H 0.3107(18) 0.4493(18) 0.1948(13) 0.038 Uiso 1 1 d D . .
H9D_1 H 0.3347(19) 0.4348(18) 0.2708(12) 0.038 Uiso 1 1 d D . .
O10_1 O 0.37201(11) 0.26973(11) 0.31228(9) 0.0228(4) Uani 1 1 d D . .
H10C_1 H 0.3695(18) 0.3039(14) 0.3424(15) 0.034 Uiso 1 1 d D . .
H10D_1 H 0.3572(18) 0.2247(13) 0.3314(16) 0.034 Uiso 1 1 d D . .
O11_1 O 0.31902(12) 0.18065(11) 0.17073(11) 0.0288(4) Uani 1 1 d D . .
H11C_1 H 0.296(2) 0.1534(18) 0.2004(15) 0.043 Uiso 1 1 d D . .
H11D_1 H 0.305(2) 0.1601(18) 0.1273(13) 0.043 Uiso 1 1 d D . .
N1_1 N 0.32361(13) 0.43291(13) 0.43141(11) 0.0246(5) Uani 1 1 d . . .
O12_1 O 0.34502(14) 0.36113(12) 0.43095(11) 0.0412(5) Uani 1 1 d . . .
O13_1 O 0.30143(14) 0.45849(12) 0.48859(11) 0.0392(5) Uani 1 1 d . . .
O14_1 O 0.32189(17) 0.47782(13) 0.37593(12) 0.0468(6) Uani 1 1 d . . .
N2_1 N 0.28098(15) 0.08221(13) 0.34459(13) 0.0304(5) Uani 1 1 d . . .
O15_1 O 0.27064(12) 0.07681(10) 0.27303(10) 0.0305(4) Uani 1 1 d . . .
O16_1 O 0.24389(14) 0.03415(11) 0.37792(11) 0.0404(5) Uani 1 1 d . . .
O17_1 O 0.32887(18) 0.13522(14) 0.38376(13) 0.0542(7) Uani 1 1 d . . .
O18_1 O 0.2527(3) 0.1254(2) 0.0242(2) 0.0460(11) Uani 0.697(7) 1 d PD A 1
O18'_1 O 0.3025(8) 0.1027(6) 0.0387(5) 0.0460(11) Uani 0.303(7) 1 d P A 2
H18C_1 H 0.290(2) 0.126(2) -0.002(2) 0.069 Uiso 1 1 d D . .
H18D_1 H 0.247(2) 0.0741(15) 0.027(2) 0.069 Uiso 1 1 d D . .
C1_2 C 0.53008(19) 0.22616(19) 0.02231(16) 0.0372(7) Uani 1 1 d . . .
H1A_2 H 0.4860 0.1943 -0.0156 0.045 Uiso 1 1 calc R . .
H1B_2 H 0.5872 0.2108 0.0172 0.045 Uiso 1 1 calc R . .
C2_2 C 0.51484(16) 0.31461(19) 0.00641(15) 0.0329(7) Uani 1 1 d . . .
H2A_2 H 0.4984 0.3246 -0.0504 0.040 Uiso 1 1 calc R . .
H2B_2 H 0.4675 0.3333 0.0269 0.040 Uiso 1 1 calc R . .
C3_2 C 0.5781(2) 0.44261(19) 0.04459(17) 0.0410(7) Uani 1 1 d . . .
H3A_2 H 0.5383 0.4596 -0.0057 0.049 Uiso 1 1 calc R . .
H3B_2 H 0.6335 0.4705 0.0505 0.049 Uiso 1 1 calc R . .
C4_2 C 0.54187(19) 0.46761(18) 0.11003(17) 0.0372(7) Uani 1 1 d . . .
H4A_2 H 0.5374 0.5270 0.1115 0.045 Uiso 1 1 calc R . .
H4B_2 H 0.4838 0.4445 0.1018 0.045 Uiso 1 1 calc R . .
C5_2 C 0.57480(19) 0.46752(18) 0.24821(19) 0.0382(8) Uani 1 1 d . . .
H5A_2 H 0.5120 0.4635 0.2395 0.046 Uiso 1 1 calc R . .
H5B_2 H 0.5916 0.5247 0.2579 0.046 Uiso 1 1 calc R . .
C6_2 C 0.61998(18) 0.41780(18) 0.31680(16) 0.0370(7) Uani 1 1 d . . .
H6A_2 H 0.6812 0.4117 0.3187 0.044 Uiso 1 1 calc R . .
H6B_2 H 0.6168 0.4444 0.3655 0.044 Uiso 1 1 calc R . .
C7_2 C 0.62866(17) 0.2794(2) 0.35838(15) 0.0343(7) Uani 1 1 d . . .
H7A_2 H 0.6278 0.2877 0.4130 0.041 Uiso 1 1 calc R . .
H7B_2 H 0.6890 0.2812 0.3566 0.041 Uiso 1 1 calc R . .
C8_2 C 0.58955(18) 0.20020(19) 0.32931(15) 0.0339(6) Uani 1 1 d . . .
H8A_2 H 0.6162 0.1568 0.3661 0.041 Uiso 1 1 calc R . .
H8B_2 H 0.5272 0.2010 0.3240 0.041 Uiso 1 1 calc R . .
C9_2 C 0.55235(19) 0.12503(17) 0.20935(18) 0.0337(7) Uani 1 1 d . . .
H9A_2 H 0.4920 0.1313 0.2101 0.040 Uiso 1 1 calc R . .
H9B_2 H 0.5728 0.0713 0.2306 0.040 Uiso 1 1 calc R . .
C10_2 C 0.5586(2) 0.13271(17) 0.12804(18) 0.0353(7) Uani 1 1 d . . .
H10A_2 H 0.6191 0.1275 0.1273 0.042 Uiso 1 1 calc R . .
H10B_2 H 0.5246 0.0898 0.0948 0.042 Uiso 1 1 calc R . .
O1_2 O 0.52583(12) 0.21049(11) 0.09937(10) 0.0295(4) Uani 1 1 d . . .
O2_2 O 0.59137(11) 0.35756(13) 0.04313(10) 0.0319(4) Uani 1 1 d . . .
O3_2 O 0.59710(11) 0.43921(11) 0.18098(11) 0.0311(4) Uani 1 1 d . . .
O4_2 O 0.57986(11) 0.34127(12) 0.30963(11) 0.0329(4) Uani 1 1 d . . .
O5_2 O 0.60425(11) 0.18663(11) 0.25531(10) 0.0283(4) Uani 1 1 d . . .
Ni2_2 Ni 0.823672(17) 0.297396(17) 0.195338(16) 0.01620(8) Uani 1 1 d . . .
O6_2 O 0.70158(10) 0.29995(14) 0.20701(10) 0.0248(4) Uani 1 1 d D . .
H6C_2 H 0.6668(18) 0.3376(14) 0.1914(17) 0.037 Uiso 1 1 d D . .
H6D_2 H 0.6697(18) 0.2650(14) 0.2189(17) 0.037 Uiso 1 1 d D . .
O7_2 O 0.94233(10) 0.30450(12) 0.17817(9) 0.0210(4) Uani 1 1 d D . .
H7C_2 H 0.9775(16) 0.3226(15) 0.2150(14) 0.032 Uiso 1 1 d D . .
H7D_2 H 0.9644(17) 0.2655(14) 0.1613(15) 0.032 Uiso 1 1 d D . .
O8_2 O 0.76998(11) 0.32751(11) 0.08064(10) 0.0257(4) Uani 1 1 d D . .
H8C_2 H 0.7202(14) 0.3298(18) 0.0669(17) 0.038 Uiso 1 1 d D . .
H8D_2 H 0.7915(17) 0.3629(17) 0.0566(16) 0.038 Uiso 1 1 d D . .
O9_2 O 0.84288(11) 0.41497(10) 0.23275(10) 0.0243(4) Uani 1 1 d D . .
H9C_2 H 0.8174(17) 0.4526(17) 0.2027(14) 0.036 Uiso 1 1 d D . .
H9D_2 H 0.8383(18) 0.4256(18) 0.2773(12) 0.036 Uiso 1 1 d D . .
O10_2 O 0.87341(11) 0.26372(11) 0.31058(9) 0.0226(4) Uani 1 1 d D . .
H10C_2 H 0.8575(17) 0.2929(15) 0.3453(15) 0.034 Uiso 1 1 d D . .
H10D_2 H 0.8596(18) 0.2178(13) 0.3243(16) 0.034 Uiso 1 1 d D . .
O11_2 O 0.81713(12) 0.17765(10) 0.16715(11) 0.0268(4) Uani 1 1 d D . .
H11C_2 H 0.799(2) 0.1479(18) 0.1967(14) 0.040 Uiso 1 1 d D . .
H11D_2 H 0.7925(19) 0.1617(18) 0.1234(13) 0.040 Uiso 1 1 d D . .
N1_2 N 0.83120(13) 0.42457(14) 0.43296(11) 0.0271(5) Uani 1 1 d . . .
O12_2 O 0.82447(12) 0.34999(11) 0.42207(11) 0.0321(4) Uani 1 1 d . . .
O13_2 O 0.81956(15) 0.45307(13) 0.49338(11) 0.0439(5) Uani 1 1 d . . .
O14_2 O 0.84950(18) 0.46812(14) 0.38413(13) 0.0569(7) Uani 1 1 d . . .
N2_2 N 0.76784(14) 0.08210(12) 0.33557(12) 0.0274(5) Uani 1 1 d . . .
O15_2 O 0.76131(12) 0.07492(11) 0.26485(10) 0.0316(4) Uani 1 1 d . . .
O16_2 O 0.72748(13) 0.03606(11) 0.36741(10) 0.0346(4) Uani 1 1 d . . .
O17_2 O 0.81471(16) 0.13519(13) 0.37579(12) 0.0460(6) Uani 1 1 d . . .
O18_2 O 0.7449(2) 0.11839(16) 0.02353(15) 0.0763(9) Uani 1 1 d D . .
H18C_2 H 0.8035(19) 0.092(3) 0.035(3) 0.114 Uiso 1 1 d D . .
H18D_2 H 0.720(3) 0.072(2) 0.018(3) 0.114 Uiso 1 1 d D . .

loop_
_atom_site_aniso_label
_atom_site_aniso_U_11
_atom_site_aniso_U_22
_atom_site_aniso_U_33
_atom_site_aniso_U_23
_atom_site_aniso_U_13
_atom_site_aniso_U_12
C1_1 0.0391(18) 0.071(3) 0.0466(19) -0.0312(19) 0.0125(15) -0.0002(17)
C2_1 0.0234(15) 0.095(3) 0.0238(14) -0.0134(16) 0.0059(12) -0.0021(16)
C3_1 0.0379(18) 0.078(3) 0.0350(16) 0.0221(17) 0.0134(14) 0.0094(17)
C4_1 0.0366(17) 0.0457(19) 0.0559(19) 0.0201(16) 0.0160(15) 0.0157(14)
C5_1 0.0379(18) 0.0276(16) 0.062(2) -0.0095(15) 0.0301(17) -0.0021(14)
C6_1 0.0360(16) 0.0441(18) 0.057(2) -0.0284(16) 0.0271(15) -0.0165(14)
C7_1 0.0277(16) 0.070(3) 0.0227(14) -0.0057(14) 0.0074(12) -0.0012(15)
C8_1 0.0346(17) 0.071(2) 0.0300(16) 0.0206(15) 0.0177(13) 0.0169(16)
C9_1 0.0341(17) 0.0270(16) 0.067(2) 0.0134(16) 0.0124(16) 0.0007(13)
C10_1 0.0325(17) 0.0225(16) 0.087(3) -0.0111(17) 0.0054(17) 0.0041(13)
O1_1 0.0323(11) 0.0368(12) 0.0482(12) -0.0139(10) 0.0160(9) 0.0036(9)
O2_1 0.0231(10) 0.0739(17) 0.0256(10) 0.0017(10) 0.0040(8) 0.0062(9)
O3_1 0.0299(11) 0.0331(11) 0.0490(12) -0.0011(10) 0.0183(9) 0.0036(9)
O4_1 0.0217(10) 0.0486(12) 0.0339(11) -0.0094(9) 0.0077(8) -0.0078(9)
O5_1 0.0293(10) 0.0361(11) 0.0452(12) 0.0089(9) 0.0158(9) 0.0007(8)
Ni1_1 0.01518(15) 0.01912(17) 0.01661(14) 0.00021(13) 0.00587(11) -0.00043(13)
O6_1 0.0162(9) 0.0386(11) 0.0290(9) 0.0111(10) 0.0095(7) 0.0014(9)
O7_1 0.0151(8) 0.0252(10) 0.0254(9) -0.0035(8) 0.0085(7) 0.0002(7)
O8_1 0.0230(9) 0.0397(11) 0.0202(9) 0.0069(8) 0.0062(8) -0.0031(8)
O9_1 0.0300(10) 0.0221(9) 0.0255(10) -0.0007(8) 0.0109(8) 0.0007(7)
O10_1 0.0258(9) 0.0242(9) 0.0176(8) -0.0004(7) 0.0048(7) 0.0005(8)
O11_1 0.0422(11) 0.0232(9) 0.0246(10) -0.0033(8) 0.0153(9) -0.0085(8)
N1_1 0.0255(12) 0.0276(12) 0.0209(10) -0.0016(9) 0.0066(9) -0.0046(9)
O12_1 0.0536(13) 0.0367(12) 0.0313(10) -0.0001(9) 0.0089(9) 0.0180(10)
O13_1 0.0643(14) 0.0324(11) 0.0283(10) 0.0016(8) 0.0253(10) 0.0053(10)
O14_1 0.0812(17) 0.0353(12) 0.0309(11) 0.0020(9) 0.0275(12) -0.0083(12)
N2_1 0.0396(13) 0.0241(12) 0.0287(12) 0.0019(10) 0.0115(10) -0.0016(10)
O15_1 0.0411(11) 0.0296(10) 0.0242(10) 0.0025(8) 0.0145(8) 0.0002(8)
O16_1 0.0645(14) 0.0333(11) 0.0318(10) -0.0020(9) 0.0277(10) -0.0150(10)
O17_1 0.0832(18) 0.0388(13) 0.0341(12) -0.0016(10) 0.0060(12) -0.0292(13)
O18_1 0.075(3) 0.036(2) 0.0312(16) -0.0091(14) 0.022(2) -0.0155(19)
O18'_1 0.075(3) 0.036(2) 0.0312(16) -0.0091(14) 0.022(2) -0.0155(19)
C1_2 0.0360(16) 0.0497(18) 0.0273(14) -0.0110(13) 0.0113(12) -0.0054(14)
C2_2 0.0197(14) 0.055(2) 0.0217(12) 0.0026(13) 0.0011(10) -0.0027(13)
C3_2 0.0429(18) 0.0383(17) 0.0389(16) 0.0168(14) 0.0067(14) 0.0011(14)
C4_2 0.0341(16) 0.0269(15) 0.0476(18) 0.0059(13) 0.0065(14) 0.0079(12)
C5_2 0.0295(16) 0.0296(16) 0.061(2) -0.0170(15) 0.0227(15) -0.0048(13)
C6_2 0.0312(15) 0.0405(17) 0.0400(16) -0.0195(14) 0.0114(13) -0.0116(13)
C7_2 0.0252(14) 0.057(2) 0.0205(13) 0.0014(13) 0.0069(11) 0.0035(13)
C8_2 0.0293(15) 0.0474(18) 0.0284(14) 0.0110(13) 0.0134(12) 0.0061(13)
C9_2 0.0274(15) 0.0220(15) 0.0523(19) 0.0051(14) 0.0121(14) 0.0002(12)
C10_2 0.0362(16) 0.0190(14) 0.0512(19) -0.0031(13) 0.0131(14) 0.0044(12)
O1_2 0.0344(10) 0.0277(10) 0.0301(10) -0.0033(8) 0.0153(8) 0.0047(8)
O2_2 0.0229(10) 0.0408(11) 0.0290(10) 0.0044(8) 0.0025(8) 0.0010(8)
O3_2 0.0260(10) 0.0285(10) 0.0389(10) -0.0005(9) 0.0093(8) 0.0041(8)
O4_2 0.0204(9) 0.0379(11) 0.0393(11) -0.0083(9) 0.0068(8) -0.0040(8)
O5_2 0.0270(10) 0.0291(10) 0.0330(10) 0.0044(8) 0.0151(8) -0.0002(8)
Ni2_2 0.01519(15) 0.01774(17) 0.01660(14) 0.00112(13) 0.00597(11) 0.00008(12)
O6_2 0.0151(8) 0.0297(9) 0.0328(9) 0.0081(10) 0.0119(7) 0.0017(9)
O7_2 0.0158(8) 0.0251(9) 0.0235(8) -0.0043(8) 0.0075(7) -0.0007(8)
O8_2 0.0205(9) 0.0373(11) 0.0192(9) 0.0086(7) 0.0057(8) 0.0008(8)
O9_2 0.0309(10) 0.0196(9) 0.0243(9) 0.0010(7) 0.0108(8) 0.0025(7)
O10_2 0.0246(9) 0.0230(9) 0.0190(9) 0.0024(7) 0.0043(7) -0.0010(7)
O11_2 0.0388(11) 0.0193(9) 0.0240(10) -0.0015(7) 0.0118(8) -0.0045(8)
N1_2 0.0275(12) 0.0333(13) 0.0188(10) -0.0009(9) 0.0037(9) -0.0054(9)
O12_2 0.0342(11) 0.0287(10) 0.0324(10) 0.0003(8) 0.0080(8) 0.0004(8)
O13_2 0.0713(15) 0.0399(12) 0.0248(10) -0.0028(9) 0.0205(10) 0.0036(11)
O14_2 0.100(2) 0.0431(14) 0.0328(12) -0.0009(10) 0.0276(13) -0.0307(14)
N2_2 0.0357(12) 0.0189(11) 0.0286(12) 0.0028(9) 0.0108(10) 0.0004(9)
O15_2 0.0414(11) 0.0305(10) 0.0273(10) 0.0042(8) 0.0167(9) 0.0030(8)
O16_2 0.0517(12) 0.0266(10) 0.0316(10) -0.0005(8) 0.0218(9) -0.0112(9)
O17_2 0.0643(15) 0.0352(12) 0.0334(12) -0.0014(10) 0.0053(11) -0.0239(11)
O18_2 0.133(3) 0.0580(17) 0.0421(14) -0.0184(13) 0.0314(17) -0.0292(17)

loop_
_atom_type_symbol
_atom_type_description
_atom_type_scat_dispersion_real
_atom_type_scat_dispersion_imag
_atom_type_scat_source
C C 0.0033 0.0016 'International Tables Vol C Tables 4.2.6.8 and 6.1.1.4'
H H 0.0000 0.0000 'International Tables Vol C Tables 4.2.6.8 and 6.1.1.4'
N N 0.0061 0.0033 'International Tables Vol C Tables 4.2.6.8 and 6.1.1.4'
O O 0.0106 0.0060 'International Tables Vol C Tables 4.2.6.8 and 6.1.1.4'
Ni Ni 0.3393 1.1124 'International Tables Vol C Tables 4.2.6.8 and 6.1.1.4'

loop_
_geom_angle_atom_site_label_1
_geom_angle_atom_site_label_2
_geom_angle_atom_site_label_3
_geom_angle
_geom_angle_site_symmetry_1
_geom_angle_site_symmetry_3
_geom_angle_publ_flag
O1_1 C1_1 C2_1 108.7(2) . . ?
O1_1 C1_1 H1A_1 110.0 . . ?
C2_1 C1_1 H1A_1 110.0 . . ?
O1_1 C1_1 H1B_1 110.0 . . ?
C2_1 C1_1 H1B_1 110.0 . . ?
H1A_1 C1_1 H1B_1 108.3 . . ?
O2_1 C2_1 C1_1 110.4(2) . . ?
O2_1 C2_1 H2A_1 109.6 . . ?
C1_1 C2_1 H2A_1 109.6 . . ?
O2_1 C2_1 H2B_1 109.6 . . ?
C1_1 C2_1 H2B_1 109.6 . . ?
H2A_1 C2_1 H2B_1 108.1 . . ?
O2_1 C3_1 C4_1 112.7(2) . . ?
O2_1 C3_1 H3A_1 109.0 . . ?
C4_1 C3_1 H3A_1 109.0 . . ?
O2_1 C3_1 H3B_1 109.0 . . ?
C4_1 C3_1 H3B_1 109.0 . . ?
H3A_1 C3_1 H3B_1 107.8 . . ?
O3_1 C4_1 C3_1 108.2(2) . . ?
O3_1 C4_1 H4A_1 110.1 . . ?
C3_1 C4_1 H4A_1 110.1 . . ?
O3_1 C4_1 H4B_1 110.1 . . ?
C3_1 C4_1 H4B_1 110.1 . . ?
H4A_1 C4_1 H4B_1 108.4 . . ?
O3_1 C5_1 C6_1 108.7(2) . . ?
O3_1 C5_1 H5A_1 110.0 . . ?
C6_1 C5_1 H5A_1 110.0 . . ?
O3_1 C5_1 H5B_1 110.0 . . ?
C6_1 C5_1 H5B_1 110.0 . . ?
H5A_1 C5_1 H5B_1 108.3 . . ?
O4_1 C6_1 C5_1 108.7(2) . . ?
O4_1 C6_1 H6A_1 109.9 . . ?
C5_1 C6_1 H6A_1 109.9 . . ?
O4_1 C6_1 H6B_1 109.9 . . ?
C5_1 C6_1 H6B_1 109.9 . . ?
H6A_1 C6_1 H6B_1 108.3 . . ?
O4_1 C7_1 C8_1 107.8(2) . . ?
O4_1 C7_1 H7A_1 110.1 . . ?
C8_1 C7_1 H7A_1 110.1 . . ?
O4_1 C7_1 H7B_1 110.1 . . ?
C8_1 C7_1 H7B_1 110.1 . . ?
H7A_1 C7_1 H7B_1 108.5 . . ?
O5_1 C8_1 C7_1 108.7(2) . . ?
O5_1 C8_1 H8A_1 110.0 . . ?
C7_1 C8_1 H8A_1 110.0 . . ?
O5_1 C8_1 H8B_1 110.0 . . ?
C7_1 C8_1 H8B_1 110.0 . . ?
H8A_1 C8_1 H8B_1 108.3 . . ?
O5_1 C9_1 C10_1 107.9(3) . . ?
O5_1 C9_1 H9A_1 110.1 . . ?
C10_1 C9_1 H9A_1 110.1 . . ?
O5_1 C9_1 H9B_1 110.1 . . ?
C10_1 C9_1 H9B_1 110.1 . . ?
H9A_1 C9_1 H9B_1 108.4 . . ?
O1_1 C10_1 C9_1 108.8(2) . . ?
O1_1 C10_1 H10A_1 109.9 . . ?
C9_1 C10_1 H10A_1 109.9 . . ?
O1_1 C10_1 H10B_1 109.9 . . ?
C9_1 C10_1 H10B_1 109.9 . . ?
H10A_1 C10_1 H10B_1 108.3 . . ?
C1_1 O1_1 C10_1 114.8(3) . . ?
C3_1 O2_1 C2_1 114.7(2) . . ?
C5_1 O3_1 C4_1 111.8(2) . . ?
C7_1 O4_1 C6_1 114.5(2) . . ?
C9_1 O5_1 C8_1 114.7(2) . . ?
O6_1 Ni1_1 O7_1 173.92(9) . . ?
O6_1 Ni1_1 O8_1 87.04(7) . . ?
O7_1 Ni1_1 O8_1 89.01(7) . . ?
O6_1 Ni1_1 O11_1 94.29(9) . . ?
O7_1 Ni1_1 O11_1 90.28(8) . . ?
O8_1 Ni1_1 O11_1 89.36(8) . . ?
O6_1 Ni1_1 O10_1 91.41(7) . . ?
O7_1 Ni1_1 O10_1 92.77(7) . . ?
O8_1 Ni1_1 O10_1 176.62(8) . . ?
O11_1 Ni1_1 O10_1 87.76(7) . . ?
O6_1 Ni1_1 O9_1 89.65(8) . . ?
O7_1 Ni1_1 O9_1 86.05(7) . . ?
O8_1 Ni1_1 O9_1 94.40(7) . . ?
O11_1 Ni1_1 O9_1 174.69(8) . . ?
O10_1 Ni1_1 O9_1 88.59(7) . . ?
Ni1_1 O6_1 H6C_1 120(2) . . ?
Ni1_1 O6_1 H6D_1 129(2) . . ?
H6C_1 O6_1 H6D_1 109(3) . . ?
Ni1_1 O7_1 H7C_1 115.8(19) . . ?
Ni1_1 O7_1 H7D_1 121.0(19) . . ?
H7C_1 O7_1 H7D_1 105(2) . . ?
Ni1_1 O8_1 H8C_1 111(2) . . ?
Ni1_1 O8_1 H8D_1 126(2) . . ?
H8C_1 O8_1 H8D_1 110(3) . . ?
Ni1_1 O9_1 H9C_1 110(2) . . ?
Ni1_1 O9_1 H9D_1 120(2) . . ?
H9C_1 O9_1 H9D_1 110(3) . . ?
Ni1_1 O10_1 H10C_1 115(2) . . ?
Ni1_1 O10_1 H10D_1 122.3(18) . . ?
H10C_1 O10_1 H10D_1 106(2) . . ?
Ni1_1 O11_1 H11C_1 111(2) . . ?
Ni1_1 O11_1 H11D_1 127(2) . . ?
H11C_1 O11_1 H11D_1 108(3) . . ?
O14_1 N1_1 O12_1 121.1(2) . . ?
O14_1 N1_1 O13_1 120.4(2) . . ?
O12_1 N1_1 O13_1 118.5(2) . . ?
O15_1 N2_1 O16_1 120.1(2) . . ?
O15_1 N2_1 O17_1 120.6(2) . . ?
O16_1 N2_1 O17_1 119.3(2) . . ?
H18C_1 O18_1 H18D_1 98(3) . . ?
H18C_1 O18'_1 H18D_1 92(3) . . ?
O1_2 C1_2 C2_2 108.2(2) . . ?
O1_2 C1_2 H1A_2 110.1 . . ?
C2_2 C1_2 H1A_2 110.1 . . ?
O1_2 C1_2 H1B_2 110.1 . . ?
C2_2 C1_2 H1B_2 110.1 . . ?
H1A_2 C1_2 H1B_2 108.4 . . ?
O2_2 C2_2 C1_2 109.0(2) . . ?
O2_2 C2_2 H2A_2 109.9 . . ?
C1_2 C2_2 H2A_2 109.9 . . ?
O2_2 C2_2 H2B_2 109.9 . . ?
C1_2 C2_2 H2B_2 109.9 . . ?
H2A_2 C2_2 H2B_2 108.3 . . ?
O2_2 C3_2 C4_2 112.3(2) . . ?
O2_2 C3_2 H3A_2 109.1 . . ?
C4_2 C3_2 H3A_2 109.1 . . ?
O2_2 C3_2 H3B_2 109.1 . . ?
C4_2 C3_2 H3B_2 109.1 . . ?
H3A_2 C3_2 H3B_2 107.9 . . ?
O3_2 C4_2 C3_2 108.5(2) . . ?
O3_2 C4_2 H4A_2 110.0 . . ?
C3_2 C4_2 H4A_2 110.0 . . ?
O3_2 C4_2 H4B_2 110.0 . . ?
C3_2 C4_2 H4B_2 110.0 . . ?
H4A_2 C4_2 H4B_2 108.4 . . ?
O3_2 C5_2 C6_2 109.2(2) . . ?
O3_2 C5_2 H5A_2 109.8 . . ?
C6_2 C5_2 H5A_2 109.8 . . ?
O3_2 C5_2 H5B_2 109.8 . . ?
C6_2 C5_2 H5B_2 109.8 . . ?
H5A_2 C5_2 H5B_2 108.3 . . ?
O4_2 C6_2 C5_2 108.3(2) . . ?
O4_2 C6_2 H6A_2 110.0 . . ?
C5_2 C6_2 H6A_2 110.0 . . ?
O4_2 C6_2 H6B_2 110.0 . . ?
C5_2 C6_2 H6B_2 110.0 . . ?
H6A_2 C6_2 H6B_2 108.4 . . ?
O4_2 C7_2 C8_2 108.1(2) . . ?
O4_2 C7_2 H7A_2 110.1 . . ?
C8_2 C7_2 H7A_2 110.1 . . ?
O4_2 C7_2 H7B_2 110.1 . . ?
C8_2 C7_2 H7B_2 110.1 . . ?
H7A_2 C7_2 H7B_2 108.4 . . ?
O5_2 C8_2 C7_2 107.3(2) . . ?
O5_2 C8_2 H8A_2 110.3 . . ?
C7_2 C8_2 H8A_2 110.3 . . ?
O5_2 C8_2 H8B_2 110.3 . . ?
C7_2 C8_2 H8B_2 110.3 . . ?
H8A_2 C8_2 H8B_2 108.5 . . ?
O5_2 C9_2 C10_2 108.0(2) . . ?
O5_2 C9_2 H9A_2 110.1 . . ?
C10_2 C9_2 H9A_2 110.1 . . ?
O5_2 C9_2 H9B_2 110.1 . . ?
C10_2 C9_2 H9B_2 110.1 . . ?
H9A_2 C9_2 H9B_2 108.4 . . ?
O1_2 C10_2 C9_2 107.8(2) . . ?
O1_2 C10_2 H10A_2 110.2 . . ?
C9_2 C10_2 H10A_2 110.2 . . ?
O1_2 C10_2 H10B_2 110.2 . . ?
C9_2 C10_2 H10B_2 110.2 . . ?
H10A_2 C10_2 H10B_2 108.5 . . ?
C1_2 O1_2 C10_2 113.4(2) . . ?
C2_2 O2_2 C3_2 112.8(2) . . ?
C4_2 O3_2 C5_2 113.5(2) . . ?
C6_2 O4_2 C7_2 115.2(2) . . ?
C8_2 O5_2 C9_2 114.9(2) . . ?
O7_2 Ni2_2 O11_2 90.28(8) . . ?
O7_2 Ni2_2 O6_2 174.74(9) . . ?
O11_2 Ni2_2 O6_2 93.46(8) . . ?
O7_2 Ni2_2 O8_2 89.41(7) . . ?
O11_2 Ni2_2 O8_2 90.70(7) . . ?
O6_2 Ni2_2 O8_2 86.86(7) . . ?
O7_2 Ni2_2 O9_2 86.03(8) . . ?
O11_2 Ni2_2 O9_2 173.65(8) . . ?
O6_2 Ni2_2 O9_2 90.56(8) . . ?
O8_2 Ni2_2 O9_2 94.43(7) . . ?
O7_2 Ni2_2 O10_2 92.55(7) . . ?
O11_2 Ni2_2 O10_2 87.81(7) . . ?
O6_2 Ni2_2 O10_2 91.28(7) . . ?
O8_2 Ni2_2 O10_2 177.54(7) . . ?
O9_2 Ni2_2 O10_2 87.19(7) . . ?
Ni2_2 O6_2 H6C_2 124(2) . . ?
Ni2_2 O6_2 H6D_2 133.6(19) . . ?
H6C_2 O6_2 H6D_2 101(2) . . ?
Ni2_2 O7_2 H7C_2 113(2) . . ?
Ni2_2 O7_2 H7D_2 121.9(19) . . ?
H7C_2 O7_2 H7D_2 108(2) . . ?
Ni2_2 O8_2 H8C_2 116(2) . . ?
Ni2_2 O8_2 H8D_2 123(2) . . ?
H8C_2 O8_2 H8D_2 110(3) . . ?
Ni2_2 O9_2 H9C_2 119(2) . . ?
Ni2_2 O9_2 H9D_2 118(2) . . ?
H9C_2 O9_2 H9D_2 107(2) . . ?
Ni2_2 O10_2 H10C_2 116.3(18) . . ?
Ni2_2 O10_2 H10D_2 118.0(19) . . ?
H10C_2 O10_2 H10D_2 98(2) . . ?
Ni2_2 O11_2 H11C_2 115(2) . . ?
Ni2_2 O11_2 H11D_2 122(2) . . ?
H11C_2 O11_2 H11D_2 104(3) . . ?
O14_2 N1_2 O13_2 121.3(2) . . ?
O14_2 N1_2 O12_2 119.8(2) . . ?
O13_2 N1_2 O12_2 118.9(2) . . ?
O16_2 N2_2 O15_2 120.1(2) . . ?
O16_2 N2_2 O17_2 118.9(2) . . ?
O15_2 N2_2 O17_2 121.1(2) . . ?
H18C_2 O18_2 H18D_2 90(3) . . ?

loop_
_geom_bond_atom_site_label_1
_geom_bond_atom_site_label_2
_geom_bond_distance
_geom_bond_site_symmetry_2
_geom_bond_publ_flag
C1_1 O1_1 1.410(4) . ?
C1_1 C2_1 1.480(5) . ?
C1_1 H1A_1 0.9900 . ?
C1_1 H1B_1 0.9900 . ?
C2_1 O2_1 1.440(4) . ?
C2_1 H2A_1 0.9900 . ?
C2_1 H2B_1 0.9900 . ?
C3_1 O2_1 1.420(4) . ?
C3_1 C4_1 1.502(4) . ?
C3_1 H3A_1 0.9900 . ?
C3_1 H3B_1 0.9900 . ?
C4_1 O3_1 1.424(4) . ?
C4_1 H4A_1 0.9900 . ?
C4_1 H4B_1 0.9900 . ?
C5_1 O3_1 1.418(3) . ?
C5_1 C6_1 1.477(5) . ?
C5_1 H5A_1 0.9900 . ?
C5_1 H5B_1 0.9900 . ?
C6_1 O4_1 1.449(4) . ?
C6_1 H6A_1 0.9900 . ?
C6_1 H6B_1 0.9900 . ?
C7_1 O4_1 1.408(3) . ?
C7_1 C8_1 1.491(5) . ?
C7_1 H7A_1 0.9900 . ?
C7_1 H7B_1 0.9900 . ?
C8_1 O5_1 1.438(3) . ?
C8_1 H8A_1 0.9900 . ?
C8_1 H8B_1 0.9900 . ?
C9_1 O5_1 1.408(4) . ?
C9_1 C10_1 1.480(5) . ?
C9_1 H9A_1 0.9900 . ?
C9_1 H9B_1 0.9900 . ?
C10_1 O1_1 1.443(4) . ?
C10_1 H10A_1 0.9900 . ?
C10_1 H10B_1 0.9900 . ?
Ni1_1 O6_1 2.0399(16) . ?
Ni1_1 O7_1 2.0421(16) . ?
Ni1_1 O8_1 2.0431(17) . ?
Ni1_1 O11_1 2.0498(18) . ?
Ni1_1 O10_1 2.0609(16) . ?
Ni1_1 O9_1 2.0691(17) . ?
O6_1 H6C_1 0.81(2) . ?
O6_1 H6D_1 0.79(2) . ?
O7_1 H7C_1 0.83(2) . ?
O7_1 H7D_1 0.84(2) . ?
O8_1 H8C_1 0.86(2) . ?
O8_1 H8D_1 0.78(2) . ?
O9_1 H9C_1 0.82(2) . ?
O9_1 H9D_1 0.80(2) . ?
O10_1 H10C_1 0.79(2) . ?
O10_1 H10D_1 0.88(2) . ?
O11_1 H11C_1 0.86(2) . ?
O11_1 H11D_1 0.82(2) . ?
N1_1 O14_1 1.235(3) . ?
N1_1 O12_1 1.242(3) . ?
N1_1 O13_1 1.250(3) . ?
N2_1 O15_1 1.247(3) . ?
N2_1 O16_1 1.248(3) . ?
N2_1 O17_1 1.251(3) . ?
O18_1 H18C_1 0.86(2) . ?
O18_1 H18D_1 0.86(2) . ?
O18'_1 H18C_1 0.80(4) . ?
O18'_1 H18D_1 0.99(3) . ?
C1_2 O1_2 1.424(3) . ?
C1_2 C2_2 1.503(4) . ?
C1_2 H1A_2 0.9900 . ?
C1_2 H1B_2 0.9900 . ?
C2_2 O2_2 1.424(3) . ?
C2_2 H2A_2 0.9900 . ?
C2_2 H2B_2 0.9900 . ?
C3_2 O2_2 1.429(4) . ?
C3_2 C4_2 1.509(4) . ?
C3_2 H3A_2 0.9900 . ?
C3_2 H3B_2 0.9900 . ?
C4_2 O3_2 1.414(3) . ?
C4_2 H4A_2 0.9900 . ?
C4_2 H4B_2 0.9900 . ?
C5_2 O3_2 1.429(3) . ?
C5_2 C6_2 1.490(4) . ?
C5_2 H5A_2 0.9900 . ?
C5_2 H5B_2 0.9900 . ?
C6_2 O4_2 1.417(3) . ?
C6_2 H6A_2 0.9900 . ?
C6_2 H6B_2 0.9900 . ?
C7_2 O4_2 1.433(3) . ?
C7_2 C8_2 1.490(4) . ?
C7_2 H7A_2 0.9900 . ?
C7_2 H7B_2 0.9900 . ?
C8_2 O5_2 1.428(3) . ?
C8_2 H8A_2 0.9900 . ?
C8_2 H8B_2 0.9900 . ?
C9_2 O5_2 1.429(3) . ?
C9_2 C10_2 1.492(4) . ?
C9_2 H9A_2 0.9900 . ?
C9_2 H9B_2 0.9900 . ?
C10_2 O1_2 1.435(3) . ?
C10_2 H10A_2 0.9900 . ?
C10_2 H10B_2 0.9900 . ?
Ni2_2 O7_2 2.0381(16) . ?
Ni2_2 O11_2 2.0463(18) . ?
Ni2_2 O6_2 2.0517(16) . ?
Ni2_2 O8_2 2.0536(17) . ?
Ni2_2 O9_2 2.0586(17) . ?
Ni2_2 O10_2 2.0691(16) . ?
O6_2 H6C_2 0.84(2) . ?
O6_2 H6D_2 0.84(2) . ?
O7_2 H7C_2 0.80(2) . ?
O7_2 H7D_2 0.84(2) . ?
O8_2 H8C_2 0.78(2) . ?
O8_2 H8D_2 0.86(2) . ?
O9_2 H9C_2 0.85(2) . ?
O9_2 H9D_2 0.84(2) . ?
O10_2 H10C_2 0.88(2) . ?
O10_2 H10D_2 0.85(2) . ?
O11_2 H11C_2 0.83(2) . ?
O11_2 H11D_2 0.82(2) . ?
N1_2 O14_2 1.233(3) . ?
N1_2 O13_2 1.242(3) . ?
N1_2 O12_2 1.253(3) . ?
N2_2 O16_2 1.244(3) . ?
N2_2 O15_2 1.245(3) . ?
N2_2 O17_2 1.252(3) . ?
O18_2 H18C_2 1.02(3) . ?
O18_2 H18D_2 0.87(3) . ?

loop_
_geom_hbond_atom_site_label_D
_geom_hbond_atom_site_label_H
_geom_hbond_atom_site_label_A
_geom_hbond_distance_DH
_geom_hbond_distance_HA
_geom_hbond_distance_DA
_geom_hbond_angle_DHA
_geom_hbond_site_symmetry_A
O6_1 H6C_1 O3_1 0.81(2) 2.07(2) 2.867(3) 165(3) .
O6_1 H6D_1 O5_1 0.79(2) 1.97(2) 2.739(3) 164(3) .
O7_1 H7C_1 O4_2 0.83(2) 1.95(2) 2.771(2) 177(3) .
O7_1 H7D_1 O1_2 0.84(2) 1.95(2) 2.771(2) 165(3) .
O8_1 H8C_1 O2_1 0.86(2) 1.99(2) 2.841(3) 171(3) .
O8_1 H8D_1 O13_2 0.78(2) 2.09(2) 2.865(3) 178(3) 3_454
O9_1 H9C_1 O16_1 0.82(2) 1.95(2) 2.761(3) 169(3) 4
O9_1 H9D_1 O14_1 0.80(2) 2.08(2) 2.873(3) 177(3) .
O10_1 H10C_1 O12_1 0.79(2) 1.98(2) 2.743(3) 162(3) .
O10_1 H10D_1 O17_1 0.88(2) 1.88(2) 2.759(3) 173(3) .
O11_1 H11C_1 O15_1 0.86(2) 1.94(2) 2.783(2) 165(3) .
O11_1 H11D_1 O18_1 0.82(2) 1.89(2) 2.700(4) 168(3) .
O6_2 H6C_2 O3_2 0.84(2) 2.01(2) 2.828(3) 165(3) .
O6_2 H6D_2 O5_2 0.84(2) 1.91(2) 2.748(3) 175(3) .
O7_2 H7C_2 O4_1 0.80(2) 1.98(2) 2.774(2) 173(3) 1_655
O7_2 H7D_2 O1_1 0.84(2) 1.93(2) 2.753(3) 168(3) 1_655
O8_2 H8C_2 O2_2 0.78(2) 2.07(2) 2.832(3) 168(3) .
O8_2 H8D_2 O13_1 0.86(2) 2.03(2) 2.859(3) 161(3) 3_554
O9_2 H9C_2 O16_2 0.85(2) 1.87(2) 2.722(2) 173(3) 4_655
O9_2 H9D_2 O14_2 0.84(2) 2.00(2) 2.822(3) 167(3) .
O10_2 H10C_2 O12_2 0.88(2) 1.87(2) 2.748(3) 177(3) .
O10_2 H10D_2 O17_2 0.85(2) 1.91(2) 2.729(3) 162(3) .
O11_2 H11C_2 O15_2 0.83(2) 1.94(2) 2.770(2) 177(3) .
O11_2 H11D_2 O18_2 0.82(2) 1.88(2) 2.694(3) 174(3) .
O18_2 H18D_2 O13_2 0.87(3) 2.06(3) 2.923(3) 171(4) 4_645

loop_
_geom_torsion_atom_site_label_1
_geom_torsion_atom_site_label_2
_geom_torsion_atom_site_label_3
_geom_torsion_atom_site_label_4
_geom_torsion
_geom_torsion_site_symmetry_1
_geom_torsion_site_symmetry_2
_geom_torsion_site_symmetry_3
_geom_torsion_site_symmetry_4
_geom_torsion_publ_flag
O1_1 C1_1 C2_1 O2_1 77.1(3) . . . . ?
O2_1 C3_1 C4_1 O3_1 57.2(4) . . . . ?
O3_1 C5_1 C6_1 O4_1 -71.3(3) . . . . ?
O4_1 C7_1 C8_1 O5_1 66.3(3) . . . . ?
O5_1 C9_1 C10_1 O1_1 -61.3(3) . . . . ?
C2_1 C1_1 O1_1 C10_1 -170.3(2) . . . . ?
C9_1 C10_1 O1_1 C1_1 175.1(3) . . . . ?
C4_1 C3_1 O2_1 C2_1 81.6(3) . . . . ?
C1_1 C2_1 O2_1 C3_1 -166.0(2) . . . . ?
C6_1 C5_1 O3_1 C4_1 164.8(2) . . . . ?
C3_1 C4_1 O3_1 C5_1 174.3(3) . . . . ?
C8_1 C7_1 O4_1 C6_1 -169.5(2) . . . . ?
C5_1 C6_1 O4_1 C7_1 161.4(2) . . . . ?
C10_1 C9_1 O5_1 C8_1 168.0(2) . . . . ?
C7_1 C8_1 O5_1 C9_1 -157.2(2) . . . . ?
O1_2 C1_2 C2_2 O2_2 78.2(3) . . . . ?
O2_2 C3_2 C4_2 O3_2 55.7(3) . . . . ?
O3_2 C5_2 C6_2 O4_2 -73.4(3) . . . . ?
O4_2 C7_2 C8_2 O5_2 68.3(3) . . . . ?
O5_2 C9_2 C10_2 O1_2 -61.5(3) . . . . ?
C2_2 C1_2 O1_2 C10_2 -166.4(2) . . . . ?
C9_2 C10_2 O1_2 C1_2 178.6(2) . . . . ?
C1_2 C2_2 O2_2 C3_2 -168.1(2) . . . . ?
C4_2 C3_2 O2_2 C2_2 81.2(3) . . . . ?
C3_2 C4_2 O3_2 C5_2 172.9(2) . . . . ?
C6_2 C5_2 O3_2 C4_2 164.6(2) . . . . ?
C5_2 C6_2 O4_2 C7_2 163.7(2) . . . . ?
C8_2 C7_2 O4_2 C6_2 -165.1(2) . . . . ?
C7_2 C8_2 O5_2 C9_2 -163.9(2) . . . . ?
C10_2 C9_2 O5_2 C8_2 165.6(2) . . . . ?
